data_7716004
loop_
_publ_author_name
'Izumiyama, Naoki'
'Fujii, Shun'
'Kato, Kiichi'
'Tokunaga, Ryuya'
'Hayami, Shinya'
'Nakaya, Manabu'

_publ_section_title
;
 Spin-crossover cobalt(II) complexes exhibiting temperature- and
 concentration-dependent optical changes in solution.
;
_journal_issue 22
_journal_name_full 'Dalton transactions (Cambridge, England : 2003)'
_journal_page_first 9547
_journal_page_last 9553
_journal_paper_doi 10.1039/d4dt00433g
_journal_volume 53
_journal_year 2024
_chemical_formula_moiety 'C46 H40 Co N8, 2(C24 H20 B)'
_chemical_formula_sum 'C94 H80 B2 Co N8'
_chemical_formula_weight 1402.21
_space_group_crystal_system orthorhombic
_space_group_IT_number 33
_space_group_name_Hall 'P 2c -2n'
_space_group_name_H-M_alt 'P n a 21'
_atom_sites_solution_hydrogens geom
_audit_creation_date 2024-05-03
_audit_creation_method
;
Olex2 1.5
(compiled 2023.08.24 svn.re1ec1418 for OlexSys, GUI svn.r6817)
;
_audit_update_record
;
2024-05-05 deposited with the CCDC.	2024-05-08 downloaded from the CCDC.
;
_cell_angle_alpha 90
_cell_angle_beta 90
_cell_angle_gamma 90
_cell_formula_units_Z 4
_cell_length_a 39.4872(17)
_cell_length_b 11.4740(4)
_cell_length_c 16.3188(8)
_cell_measurement_reflns_used 9990
_cell_measurement_temperature 296.15
_cell_measurement_theta_max 26.46
_cell_measurement_theta_min 2.41
_cell_volume 7393.7(5)
_computing_cell_refinement 'SAINT V8.40B (?, 2016)'
_computing_data_collection 'Bruker SAINT'
_computing_data_reduction 'SAINT V8.40B (?, 2016)'
_computing_molecular_graphics 'Olex2 1.5 (Dolomanov et al., 2009)'
_computing_publication_material 'Olex2 1.5 (Dolomanov et al., 2009)'
_computing_structure_refinement 'SHELXL 2019/3 (Sheldrick, 2015)'
_computing_structure_solution 'SHELXT 2018/2 (Sheldrick, 2018)'
_diffrn_ambient_temperature 296.15
_diffrn_measured_fraction_theta_full 0.999
_diffrn_measured_fraction_theta_max 0.997
_diffrn_measurement_device_type 'Bruker APEX-II CCD'
_diffrn_measurement_method '\f and \w scans'
_diffrn_radiation_type MoK\a
_diffrn_radiation_wavelength 0.71073
_diffrn_reflns_av_R_equivalents 0.0874
_diffrn_reflns_av_unetI/netI 0.0691
_diffrn_reflns_Laue_measured_fraction_full 0.999
_diffrn_reflns_Laue_measured_fraction_max 0.997
_diffrn_reflns_limit_h_max 50
_diffrn_reflns_limit_h_min -50
_diffrn_reflns_limit_k_max 14
_diffrn_reflns_limit_k_min -14
_diffrn_reflns_limit_l_max 20
_diffrn_reflns_limit_l_min -20
_diffrn_reflns_number 105492
_diffrn_reflns_point_group_measured_fraction_full 0.991
_diffrn_reflns_point_group_measured_fraction_max 0.962
_diffrn_reflns_theta_full 25.242
_diffrn_reflns_theta_max 27.253
_diffrn_reflns_theta_min 2.230
_diffrn_source_current 1.4
_diffrn_source_power 0.07
_diffrn_source_voltage 50.0
_diffrn_standards_number 0
_exptl_absorpt_coefficient_mu 0.287
_exptl_absorpt_correction_T_max 0.7455
_exptl_absorpt_correction_T_min 0.6023
_exptl_absorpt_correction_type none
_exptl_absorpt_process_details
;
SADABS-2016/2 (Bruker,2016) was used for absorption correction.
wR2(int) was 0.1262 before and 0.0824 after correction.
The Ratio of minimum to maximum transmission is 0.8079.
The \l/2 correction factor is Not present.
;
_exptl_crystal_colour black
_exptl_crystal_colour_primary black
_exptl_crystal_density_diffrn 1.260
_exptl_crystal_description plate
_exptl_crystal_F_000 2948
_exptl_crystal_size_max 0.612
_exptl_crystal_size_mid 0.233
_exptl_crystal_size_min 0.112
_refine_diff_density_max 0.559
_refine_diff_density_min -0.371
_refine_diff_density_rms 0.098
_refine_ls_abs_structure_details
;
 Flack x determined using 5355 quotients [(I+)-(I-)]/[(I+)+(I-)]
 (Parsons, Flack and Wagner, Acta Cryst. B69 (2013) 249-259).
;
_refine_ls_abs_structure_Flack 0.017(6)
_refine_ls_extinction_coef 0.0042(4)
_refine_ls_extinction_expression Fc^*^=kFc[1+0.001xFc^2^\l^3^/sin(2\q)]^-1/4^
_refine_ls_extinction_method 'SHELXL-2019/2 (Sheldrick 2019)'
_refine_ls_goodness_of_fit_ref 1.073
_refine_ls_hydrogen_treatment constr
_refine_ls_matrix_type full
_refine_ls_number_parameters 951
_refine_ls_number_reflns 15934
_refine_ls_number_restraints 1
_refine_ls_restrained_S_all 1.073
_refine_ls_R_factor_all 0.0542
_refine_ls_R_factor_gt 0.0462
_refine_ls_shift/su_max 0.001
_refine_ls_shift/su_mean 0.000
_refine_ls_structure_factor_coef Fsqd
_refine_ls_weighting_details 'w=1/[\s^2^(Fo^2^)+(0.0471P)^2^+0.4501P] where P=(Fo^2^+2Fc^2^)/3'
_refine_ls_weighting_scheme calc
_refine_ls_wR_factor_gt 0.0997
_refine_ls_wR_factor_ref 0.1042
_reflns_Friedel_coverage 0.864
_reflns_Friedel_fraction_full 0.982
_reflns_Friedel_fraction_max 0.925
_reflns_number_gt 14240
_reflns_number_total 15934
_reflns_threshold_expression 'I > 2\s(I)'
_cod_data_source_file d4dt00433g2.cif
_cod_data_source_block 2_bph4
_cod_depositor_comments 'Adding full bibliography for 7716001--7716004.cif.'
_cod_database_code 7716004
_shelx_shelxl_version_number 2019/3
_shelx_space_group_comment
;
The symmetry employed for this shelxl refinement is uniquely defined
by the following loop, which should always be used as a source of
symmetry information in preference to the above space-group names.
They are only intended as comments.
;
_shelx_estimated_absorpt_t_max 0.969
_shelx_estimated_absorpt_t_min 0.844
_olex2_refinement_description
;
1. Fixed Uiso
 At 1.2 times of:
  All C(H) groups
 At 1.5 times of:
  All C(H,H,H) groups
2.a Aromatic/amide H refined with riding coordinates:
 C48(H48), C49(H49), C35(H35), C59(H59), C3(H3), C69(H69), C38(H38), C57(H57),
 C36(H36), C13(H13), C9(H9), C60(H60), C29(H29), C22(H22), C54(H54), C7(H7),
 C42(H42), C19(H19), C33(H33), C88(H88), C4(H4), C62(H62), C65(H65), C93(H93),
 C16(H16), C66(H66), C68(H68), C1(H1), C53(H53), C63(H63), C24(H24), C86(H86),
 C50(H50), C30(H30), C80(H80), C32(H32), C12(H12), C14(H14), C89(H89), C56(H56),
  C39(H39), C2(H2), C51(H51), C55(H55), C85(H85), C79(H79), C15(H15), C28(H28),
 C71(H71), C27(H27), C41(H41), C61(H61), C83(H83), C92(H92), C67(H67), C91(H91),
  C84(H84), C94(H94), C90(H90), C78(H78), C17(H17), C81(H81), C18(H18),
 C72(H72), C77(H77), C73(H73), C75(H75), C74(H74)
2.b Idealised Me refined as rotating group:
 C43(H43A,H43B,H43C), C44(H44A,H44B,H44C), C46(H46A,H46B,H46C), C45(H45A,H45B,
 H45C)
;
_olex2_submission_special_instructions 'No special instructions were received'

loop_
_space_group_symop_operation_xyz
'x, y, z'
'-x, -y, z+1/2'
'x+1/2, -y+1/2, z'
'-x+1/2, y+1/2, z+1/2'

loop_
_atom_site_label
_atom_site_type_symbol
_atom_site_fract_x
_atom_site_fract_y
_atom_site_fract_z
_atom_site_U_iso_or_equiv
_atom_site_adp_type
_atom_site_occupancy
_atom_site_site_symmetry_order
_atom_site_calc_flag
_atom_site_refinement_flags_posn
_atom_site_refinement_flags_adp
_atom_site_refinement_flags_occupancy
_atom_site_disorder_assembly
_atom_site_disorder_group
Co1 Co 0.62245(2) 0.62243(3) 0.49933(3) 0.02035(11) Uani 1 1 d . . . . .
C58 C 0.74486(7) 0.9718(3) 0.7637(2) 0.0182(6) Uani 1 1 d . . . . .
C48 C 0.75126(7) 1.2120(3) 0.8533(2) 0.0213(6) Uani 1 1 d . . . . .
H48 H 0.752301 1.141542 0.881369 0.026 Uiso 1 1 calc R U . . .
N2 N 0.66835(6) 0.6019(2) 0.52409(16) 0.0195(6) Uani 1 1 d . . . . .
N3 N 0.63264(6) 0.4823(2) 0.42575(17) 0.0224(6) Uani 1 1 d . . . . .
N6 N 0.60291(6) 0.5165(2) 0.59069(17) 0.0221(6) Uani 1 1 d . . . . .
N1 N 0.62819(6) 0.7549(2) 0.58124(19) 0.0222(6) Uani 1 1 d . . . . .
N5 N 0.57580(6) 0.6442(2) 0.47962(16) 0.0197(6) Uani 1 1 d . . . . .
N4 N 0.62439(7) 0.7366(2) 0.39936(19) 0.0257(6) Uani 1 1 d . . . . .
N8 N 0.36530(7) 0.7185(3) 0.3978(2) 0.0322(7) Uani 1 1 d . . . . .
N7 N 0.88028(7) 0.5491(2) 0.5879(2) 0.0312(7) Uani 1 1 d . . . . .
C49 C 0.75177(8) 1.3157(3) 0.8983(2) 0.0236(7) Uani 1 1 d . . . . .
H49 H 0.752904 1.313247 0.955188 0.028 Uiso 1 1 calc R U . . .
C25 C 0.55302(8) 0.5921(3) 0.5297(2) 0.0206(6) Uani 1 1 d . . . . .
C26 C 0.56863(7) 0.5208(3) 0.5945(2) 0.0198(6) Uani 1 1 d . . . . .
C5 C 0.65996(8) 0.7604(3) 0.6134(2) 0.0219(7) Uani 1 1 d . . . . .
C6 C 0.68352(7) 0.6745(3) 0.5777(2) 0.0203(6) Uani 1 1 d . . . . .
C47 C 0.74925(7) 1.2102(3) 0.7679(2) 0.0203(6) Uani 1 1 d . . . . .
C35 C 0.82607(8) 0.4568(3) 0.5649(2) 0.0257(7) Uani 1 1 d . . . . .
H35 H 0.836814 0.385468 0.557578 0.031 Uiso 1 1 calc R U . . .
C87 C 0.52203(8) 0.3635(3) 0.2624(2) 0.0221(7) Uani 1 1 d . . . . .
C59 C 0.71867(8) 0.9603(3) 0.8216(2) 0.0231(7) Uani 1 1 d . . . . .
H59 H 0.705989 1.025977 0.834811 0.028 Uiso 1 1 calc R U . . .
C3 C 0.64369(9) 0.9138(3) 0.7031(2) 0.0305(8) Uani 1 1 d . . . . .
H3 H 0.648691 0.966879 0.744433 0.037 Uiso 1 1 calc R U . . .
C69 C 0.72019(8) 1.0109(3) 0.5785(2) 0.0239(7) Uani 1 1 d . . . . .
H69 H 0.738153 0.958663 0.575384 0.029 Uiso 1 1 calc R U . . .
C64 C 0.72006(7) 1.0923(3) 0.6423(2) 0.0196(6) Uani 1 1 d . . . . .
C38 C 0.45577(8) 0.7977(3) 0.4123(2) 0.0232(7) Uani 1 1 d . . . . .
H38 H 0.469676 0.861506 0.402242 0.028 Uiso 1 1 calc R U . . .
C34 C 0.84545(8) 0.5567(3) 0.5830(2) 0.0239(7) Uani 1 1 d . . . . .
C20 C 0.59329(8) 0.7664(3) 0.3714(2) 0.0225(7) Uani 1 1 d . . . . .
C31 C 0.77382(8) 0.5691(3) 0.5686(2) 0.0210(6) Uani 1 1 d . . . . .
C57 C 0.81724(8) 1.0729(3) 0.7138(2) 0.0261(7) Uani 1 1 d . . . . .
H57 H 0.814798 1.052616 0.768686 0.031 Uiso 1 1 calc R U . . .
C10 C 0.68589(7) 0.5136(3) 0.4894(2) 0.0209(6) Uani 1 1 d . . . . .
C36 C 0.79125(8) 0.4641(3) 0.5579(2) 0.0232(7) Uani 1 1 d . . . . .
H36 H 0.779028 0.396974 0.545692 0.028 Uiso 1 1 calc R U . . .
C13 C 0.65303(9) 0.2803(3) 0.3480(2) 0.0346(8) Uani 1 1 d . . . . .
H13 H 0.659791 0.212257 0.321747 0.041 Uiso 1 1 calc R U . . .
C9 C 0.71999(7) 0.4992(2) 0.5045(2) 0.0208(6) Uani 1 1 d . . . . .
H9 H 0.731723 0.438088 0.480076 0.025 Uiso 1 1 calc R U . . .
C60 C 0.71081(9) 0.8559(3) 0.8600(2) 0.0270(7) Uani 1 1 d . . . . .
H60 H 0.693105 0.852697 0.897503 0.032 Uiso 1 1 calc R U . . .
C21 C 0.56503(8) 0.7183(3) 0.4207(2) 0.0210(7) Uani 1 1 d . . . . .
C29 C 0.60292(9) 0.3927(3) 0.7087(2) 0.0297(8) Uani 1 1 d . . . . .
H29 H 0.615149 0.349217 0.746566 0.036 Uiso 1 1 calc R U . . .
C37 C 0.47007(8) 0.6952(3) 0.4421(2) 0.0222(7) Uani 1 1 d . . . . .
C22 C 0.53111(8) 0.7419(3) 0.4098(2) 0.0216(7) Uani 1 1 d . . . . .
H22 H 0.524324 0.796996 0.371397 0.026 Uiso 1 1 calc R U . . .
C8 C 0.73700(8) 0.5770(3) 0.5567(2) 0.0210(6) Uani 1 1 d . . . . .
C54 C 0.82594(9) 1.1341(3) 0.5523(2) 0.0284(7) Uani 1 1 d . . . . .
H54 H 0.828636 1.154830 0.497562 0.034 Uiso 1 1 calc R U . . .
C7 C 0.71785(8) 0.6643(3) 0.5945(2) 0.0218(6) Uani 1 1 d . . . . .
H7 H 0.728130 0.715586 0.630956 0.026 Uiso 1 1 calc R U . . .
C42 C 0.44837(8) 0.6010(3) 0.4560(2) 0.0234(7) Uani 1 1 d . . . . .
H42 H 0.457314 0.531508 0.475723 0.028 Uiso 1 1 calc R U . . .
C19 C 0.58920(9) 0.8361(3) 0.3026(2) 0.0281(7) Uani 1 1 d . . . . .
H19 H 0.567679 0.853069 0.282704 0.034 Uiso 1 1 calc R U . . .
C33 C 0.82806(8) 0.6612(3) 0.5965(2) 0.0244(7) Uani 1 1 d . . . . .
H33 H 0.840075 0.727900 0.610879 0.029 Uiso 1 1 calc R U . . .
C88 C 0.51100(8) 0.4753(3) 0.2831(2) 0.0238(7) Uani 1 1 d . . . . .
H88 H 0.493631 0.483011 0.321191 0.029 Uiso 1 1 calc R U . . .
C4 C 0.66844(9) 0.8386(3) 0.6745(2) 0.0259(7) Uani 1 1 d . . . . .
H4 H 0.690255 0.840559 0.695926 0.031 Uiso 1 1 calc R U . . .
C62 C 0.75538(8) 0.7635(3) 0.7865(2) 0.0283(8) Uani 1 1 d . . . . .
H62 H 0.767905 0.697216 0.773974 0.034 Uiso 1 1 calc R U . . .
C65 C 0.69202(8) 1.1668(3) 0.6433(2) 0.0263(7) Uani 1 1 d . . . . .
H65 H 0.690356 1.221950 0.684899 0.032 Uiso 1 1 calc R U . . .
C93 C 0.44252(8) 0.2943(3) 0.2892(2) 0.0284(7) Uani 1 1 d . . . . .
H93 H 0.446972 0.299369 0.233379 0.034 Uiso 1 1 calc R U . . .
C16 C 0.65168(9) 0.7781(3) 0.3601(2) 0.0323(8) Uani 1 1 d . . . . .
H16 H 0.673017 0.757012 0.379103 0.039 Uiso 1 1 calc R U . . .
C23 C 0.50677(8) 0.6826(3) 0.4569(2) 0.0217(7) Uani 1 1 d . . . . .
C66 C 0.66653(9) 1.1618(3) 0.5846(2) 0.0317(8) Uani 1 1 d . . . . .
H66 H 0.648395 1.213344 0.587476 0.038 Uiso 1 1 calc R U . . .
C43 C 0.89994(8) 0.6475(3) 0.6152(2) 0.0317(8) Uani 1 1 d . . . . .
H43A H 0.922718 0.622988 0.626290 0.048 Uiso 1 1 calc R U . . .
H43B H 0.890066 0.678999 0.664170 0.048 Uiso 1 1 calc R U . . .
H43C H 0.900123 0.706205 0.573228 0.048 Uiso 1 1 calc R U . . .
C68 C 0.69493(8) 1.0039(3) 0.5197(2) 0.0269(7) Uani 1 1 d . . . . .
H68 H 0.696100 0.947776 0.478708 0.032 Uiso 1 1 calc R U . . .
C1 C 0.60482(8) 0.8294(3) 0.6094(2) 0.0265(7) Uani 1 1 d . . . . .
H1 H 0.583145 0.826888 0.587120 0.032 Uiso 1 1 calc R U . . .
C53 C 0.79361(8) 1.1268(3) 0.5860(2) 0.0262(7) Uani 1 1 d . . . . .
H53 H 0.775062 1.143622 0.552866 0.031 Uiso 1 1 calc R U . . .
C63 C 0.76312(8) 0.8681(3) 0.7486(2) 0.0227(7) Uani 1 1 d . . . . .
H63 H 0.781077 0.870249 0.711780 0.027 Uiso 1 1 calc R U . . .
C11 C 0.66479(8) 0.4410(3) 0.4353(2) 0.0208(6) Uani 1 1 d . . . . .
C52 C 0.78792(8) 1.0952(3) 0.6675(2) 0.0215(7) Uani 1 1 d . . . . .
C24 C 0.51858(8) 0.6085(3) 0.5187(2) 0.0224(7) Uani 1 1 d . . . . .
H24 H 0.503242 0.570047 0.552469 0.027 Uiso 1 1 calc R U . . .
C86 C 0.40954(9) 0.3128(3) 0.3166(3) 0.0363(9) Uani 1 1 d . . . . .
H86 H 0.392456 0.330023 0.279245 0.044 Uiso 1 1 calc R U . . .
C50 C 0.75059(8) 1.4215(3) 0.8585(2) 0.0282(8) Uani 1 1 d . . . . .
H50 H 0.751140 1.490711 0.888190 0.034 Uiso 1 1 calc R U . . .
C30 C 0.61933(8) 0.4527(3) 0.6467(2) 0.0259(7) Uani 1 1 d . . . . .
H30 H 0.642816 0.448491 0.643820 0.031 Uiso 1 1 calc R U . . .
C80 C 0.56404(8) 0.2459(3) 0.5020(2) 0.0275(7) Uani 1 1 d . . . . .
H80 H 0.567510 0.296208 0.545905 0.033 Uiso 1 1 calc R U . . .
C76 C 0.53473(8) 0.2046(3) 0.3733(2) 0.0233(7) Uani 1 1 d . . . . .
C32 C 0.79341(8) 0.6665(3) 0.5889(2) 0.0241(7) Uani 1 1 d . . . . .
H32 H 0.782603 0.737511 0.597493 0.029 Uiso 1 1 calc R U . . .
C12 C 0.67561(9) 0.3402(3) 0.3982(2) 0.0276(7) Uani 1 1 d . . . . .
H12 H 0.697490 0.312614 0.406466 0.033 Uiso 1 1 calc R U . . .
C44 C 0.89800(9) 0.4518(3) 0.5505(3) 0.0338(9) Uani 1 1 d . . . . .
H44A H 0.889711 0.440187 0.495802 0.051 Uiso 1 1 calc R U . . .
H44B H 0.894187 0.382639 0.582254 0.051 Uiso 1 1 calc R U . . .
H44C H 0.921824 0.468339 0.548706 0.051 Uiso 1 1 calc R U . . .
C14 C 0.62069(9) 0.3222(3) 0.3374(2) 0.0354(9) Uani 1 1 d . . . . .
H14 H 0.605316 0.283068 0.304067 0.042 Uiso 1 1 calc R U . . .
C89 C 0.52488(9) 0.5757(3) 0.2491(2) 0.0281(7) Uani 1 1 d . . . . .
H89 H 0.516518 0.648263 0.264374 0.034 Uiso 1 1 calc R U . . .
C56 C 0.84966(8) 1.0797(3) 0.6813(2) 0.0302(8) Uani 1 1 d . . . . .
H56 H 0.868351 1.063512 0.714077 0.036 Uiso 1 1 calc R U . . .
C39 C 0.42132(8) 0.8070(3) 0.3974(2) 0.0253(7) Uani 1 1 d . . . . .
H39 H 0.412508 0.876667 0.377532 0.030 Uiso 1 1 calc R U . . .
C2 C 0.61162(9) 0.9096(3) 0.6699(2) 0.0312(8) Uani 1 1 d . . . . .
H2 H 0.594829 0.960214 0.688202 0.037 Uiso 1 1 calc R U . . .
C40 C 0.39954(8) 0.7122(3) 0.4120(2) 0.0249(7) Uani 1 1 d . . . . .
C51 C 0.74859(10) 1.4237(3) 0.7743(3) 0.0340(8) Uani 1 1 d . . . . .
H51 H 0.747462 1.494539 0.746711 0.041 Uiso 1 1 calc R U . . .
C70 C 0.50087(8) 0.1381(3) 0.2365(2) 0.0226(7) Uani 1 1 d . . . . .
C82 C 0.46936(8) 0.2681(3) 0.3429(2) 0.0247(7) Uani 1 1 d . . . . .
C55 C 0.85410(9) 1.1105(3) 0.6002(3) 0.0310(8) Uani 1 1 d . . . . .
H55 H 0.875738 1.115364 0.577938 0.037 Uiso 1 1 calc R U . . .
C85 C 0.40230(9) 0.3057(3) 0.3988(3) 0.0388(10) Uani 1 1 d . . . . .
H85 H 0.380264 0.317086 0.417170 0.047 Uiso 1 1 calc R U . . .
C79 C 0.58138(8) 0.1416(3) 0.4991(3) 0.0332(7) Uani 1 1 d . . . . .
H79 H 0.595871 0.119334 0.541187 0.040 Uiso 1 1 calc R U . . .
C15 C 0.61154(9) 0.4238(3) 0.3773(2) 0.0296(8) Uani 1 1 d . . . . .
H15 H 0.589709 0.452346 0.369928 0.036 Uiso 1 1 calc R U . . .
C28 C 0.56790(9) 0.3987(3) 0.7131(2) 0.0299(8) Uani 1 1 d . . . . .
H28 H 0.556236 0.360287 0.754604 0.036 Uiso 1 1 calc R U . . .
C71 C 0.50366(9) 0.1458(3) 0.1515(2) 0.0284(8) Uani 1 1 d . . . . .
H71 H 0.510247 0.216378 0.128410 0.034 Uiso 1 1 calc R U . . .
C27 C 0.55057(8) 0.4630(3) 0.6548(2) 0.0256(7) Uani 1 1 d . . . . .
H27 H 0.527052 0.467240 0.656092 0.031 Uiso 1 1 calc R U . . .
C41 C 0.41416(8) 0.6085(3) 0.4413(2) 0.0261(7) Uani 1 1 d . . . . .
H41 H 0.400474 0.543955 0.450853 0.031 Uiso 1 1 calc R U . . .
C61 C 0.72930(9) 0.7563(3) 0.8425(2) 0.0294(8) Uani 1 1 d . . . . .
H61 H 0.724236 0.686036 0.868082 0.035 Uiso 1 1 calc R U . . .
C83 C 0.46091(9) 0.2618(3) 0.4258(2) 0.0298(8) Uani 1 1 d . . . . .
H83 H 0.477750 0.243918 0.463622 0.036 Uiso 1 1 calc R U . . .
C92 C 0.54914(8) 0.3606(3) 0.2065(2) 0.0295(8) Uani 1 1 d . . . . .
H92 H 0.557955 0.288439 0.191760 0.035 Uiso 1 1 calc R U . . .
C67 C 0.66794(9) 1.0811(3) 0.5222(2) 0.0323(8) Uani 1 1 d . . . . .
H67 H 0.651069 1.078345 0.482515 0.039 Uiso 1 1 calc R U . . .
C91 C 0.56333(9) 0.4595(3) 0.1725(2) 0.0356(9) Uani 1 1 d . . . . .
H91 H 0.581233 0.452570 0.135767 0.043 Uiso 1 1 calc R U . . .
C84 C 0.42788(9) 0.2814(3) 0.4540(3) 0.0360(9) Uani 1 1 d . . . . .
H84 H 0.423174 0.278144 0.509751 0.043 Uiso 1 1 calc R U . . .
C94 C 0.74826(9) 1.3201(3) 0.7307(2) 0.0283(8) Uani 1 1 d . . . . .
H94 H 0.747327 1.323662 0.673767 0.034 Uiso 1 1 calc R U . . .
C90 C 0.55102(10) 0.5686(3) 0.1927(2) 0.0339(8) Uani 1 1 d . . . . .
H90 H 0.560056 0.635520 0.169084 0.041 Uiso 1 1 calc R U . . .
C78 C 0.57648(11) 0.0718(4) 0.4318(3) 0.0427(10) Uani 1 1 d . . . . .
H78 H 0.588655 0.002757 0.426994 0.051 Uiso 1 1 calc R U . . .
C17 C 0.64964(10) 0.8502(3) 0.2931(3) 0.0380(9) Uani 1 1 d . . . . .
H17 H 0.669112 0.878300 0.267800 0.046 Uiso 1 1 calc R U . . .
C81 C 0.54161(8) 0.2769(3) 0.4407(2) 0.0250(7) Uani 1 1 d . . . . .
H81 H 0.530639 0.348490 0.444318 0.030 Uiso 1 1 calc R U . . .
C18 C 0.61777(10) 0.8801(3) 0.2640(3) 0.0355(9) Uani 1 1 d . . . . .
H18 H 0.615582 0.929229 0.219017 0.043 Uiso 1 1 calc R U . . .
C46 C 0.34358(9) 0.6201(3) 0.4158(3) 0.0447(11) Uani 1 1 d . . . . .
H46A H 0.320647 0.638884 0.401458 0.067 Uiso 1 1 calc R U . . .
H46B H 0.344789 0.602415 0.473280 0.067 Uiso 1 1 calc R U . . .
H46C H 0.350896 0.553636 0.384770 0.067 Uiso 1 1 calc R U . . .
C72 C 0.49701(9) 0.0522(3) 0.0997(2) 0.0366(9) Uani 1 1 d . . . . .
H72 H 0.498882 0.061690 0.043313 0.044 Uiso 1 1 calc R U . . .
B1 B 0.75049(9) 1.0924(3) 0.7114(2) 0.0195(7) Uani 1 1 d . . . . .
C45 C 0.34999(9) 0.8249(3) 0.3686(3) 0.0365(9) Uani 1 1 d . . . . .
H45A H 0.360049 0.846503 0.317266 0.055 Uiso 1 1 calc R U . . .
H45B H 0.353633 0.885867 0.407938 0.055 Uiso 1 1 calc R U . . .
H45C H 0.326119 0.813097 0.361266 0.055 Uiso 1 1 calc R U . . .
B2 B 0.50705(9) 0.2439(3) 0.3032(2) 0.0219(7) Uani 1 1 d . . . . .
C77 C 0.55372(10) 0.1024(3) 0.3710(3) 0.0376(9) Uani 1 1 d . . . . .
H77 H 0.551005 0.052492 0.326565 0.045 Uiso 1 1 calc R U . . .
C73 C 0.48771(10) -0.0539(3) 0.1312(3) 0.0393(9) Uani 1 1 d . . . . .
H73 H 0.484116 -0.117163 0.096633 0.047 Uiso 1 1 calc R U . . .
C75 C 0.49001(10) 0.0296(3) 0.2660(2) 0.0345(8) Uani 1 1 d . . . . .
H75 H 0.486846 0.020889 0.322129 0.041 Uiso 1 1 calc R U . . .
C74 C 0.48373(11) -0.0654(3) 0.2156(3) 0.0400(9) Uani 1 1 d . . . . .
H74 H 0.476938 -0.136204 0.237985 0.048 Uiso 1 1 calc R U . . .

loop_
_atom_site_aniso_label
_atom_site_aniso_U_11
_atom_site_aniso_U_22
_atom_site_aniso_U_33
_atom_site_aniso_U_23
_atom_site_aniso_U_13
_atom_site_aniso_U_12
Co1 0.01917(19) 0.02080(19) 0.0211(2) -0.00195(18) -0.00003(19) -0.00171(15)
C58 0.0182(15) 0.0156(14) 0.0207(16) -0.0039(12) -0.0046(12) -0.0017(11)
C48 0.0174(14) 0.0177(14) 0.0286(18) 0.0001(13) -0.0008(13) 0.0007(11)
N2 0.0184(12) 0.0197(12) 0.0203(15) -0.0017(10) 0.0010(10) -0.0027(10)
N3 0.0172(12) 0.0263(14) 0.0238(15) 0.0005(11) 0.0020(11) -0.0030(10)
N6 0.0196(13) 0.0222(13) 0.0245(15) -0.0050(11) -0.0006(11) 0.0004(10)
N1 0.0202(13) 0.0213(13) 0.0251(16) 0.0013(11) 0.0001(11) -0.0029(10)
N5 0.0200(12) 0.0174(12) 0.0216(16) -0.0010(10) 0.0016(10) -0.0029(10)
N4 0.0238(14) 0.0271(15) 0.0262(16) -0.0071(12) 0.0003(12) -0.0055(11)
N8 0.0190(13) 0.0325(16) 0.045(2) 0.0067(14) 0.0002(14) 0.0042(12)
N7 0.0197(13) 0.0278(15) 0.046(2) -0.0102(14) -0.0053(13) 0.0012(11)
C49 0.0227(16) 0.0244(16) 0.0238(18) -0.0041(13) -0.0044(13) -0.0002(12)
C25 0.0203(15) 0.0176(14) 0.0240(17) -0.0012(12) 0.0016(13) -0.0006(12)
C26 0.0185(14) 0.0193(14) 0.0217(16) -0.0015(12) 0.0022(13) 0.0009(11)
C5 0.0217(15) 0.0206(15) 0.0233(18) -0.0004(13) 0.0003(13) -0.0026(12)
C6 0.0197(15) 0.0201(14) 0.0212(17) -0.0010(12) 0.0014(13) -0.0030(12)
C47 0.0143(14) 0.0201(15) 0.0266(17) -0.0021(13) 0.0006(12) 0.0013(11)
C35 0.0237(16) 0.0219(16) 0.0316(19) -0.0034(14) -0.0008(14) 0.0013(13)
C87 0.0178(15) 0.0250(16) 0.0234(17) 0.0003(13) -0.0033(13) -0.0008(12)
C59 0.0229(16) 0.0210(15) 0.0253(18) -0.0061(13) -0.0029(13) -0.0005(12)
C3 0.0324(19) 0.0269(18) 0.032(2) -0.0104(15) 0.0004(16) -0.0018(14)
C69 0.0195(15) 0.0249(16) 0.0272(18) -0.0040(13) -0.0001(13) 0.0036(12)
C64 0.0179(15) 0.0189(14) 0.0219(17) 0.0009(12) 0.0021(12) 0.0015(11)
C38 0.0244(16) 0.0208(15) 0.0245(17) 0.0019(13) -0.0005(13) -0.0020(12)
C34 0.0196(15) 0.0285(16) 0.0235(18) 0.0004(14) -0.0026(13) -0.0005(13)
C20 0.0256(16) 0.0182(15) 0.0238(18) -0.0036(13) -0.0003(13) -0.0048(12)
C31 0.0202(15) 0.0243(15) 0.0187(16) -0.0008(13) -0.0014(13) -0.0019(12)
C57 0.0246(16) 0.0266(16) 0.0272(19) 0.0006(14) -0.0014(14) -0.0026(13)
C10 0.0220(14) 0.0213(14) 0.0193(17) -0.0029(12) 0.0026(13) -0.0035(11)
C36 0.0227(16) 0.0219(15) 0.0249(17) -0.0006(13) -0.0023(13) -0.0032(13)
C13 0.0310(18) 0.039(2) 0.034(2) -0.0151(16) 0.0040(16) -0.0085(15)
C9 0.0196(14) 0.0205(13) 0.0222(16) -0.0011(14) 0.0014(14) -0.0030(11)
C60 0.0339(18) 0.0221(15) 0.0250(18) -0.0013(13) 0.0012(15) -0.0073(14)
C21 0.0230(15) 0.0165(14) 0.0235(17) -0.0026(12) -0.0013(13) -0.0036(12)
C29 0.0324(19) 0.0306(18) 0.0262(19) 0.0046(14) -0.0042(15) 0.0071(14)
C37 0.0201(15) 0.0232(16) 0.0234(17) -0.0012(13) 0.0000(13) 0.0012(12)
C22 0.0226(15) 0.0176(14) 0.0247(17) 0.0004(13) -0.0029(13) -0.0009(12)
C8 0.0227(15) 0.0202(15) 0.0202(17) 0.0024(12) 0.0005(13) -0.0014(12)
C54 0.0287(18) 0.0277(17) 0.0288(19) 0.0030(14) 0.0074(15) -0.0009(14)
C7 0.0211(15) 0.0222(15) 0.0220(17) -0.0016(12) -0.0017(13) -0.0062(12)
C42 0.0215(16) 0.0186(15) 0.0301(19) 0.0010(13) -0.0014(14) 0.0043(12)
C19 0.0353(19) 0.0220(16) 0.0272(19) 0.0010(14) 0.0011(15) -0.0015(14)
C33 0.0243(16) 0.0197(15) 0.0292(19) -0.0047(13) -0.0017(14) -0.0035(12)
C88 0.0213(15) 0.0226(16) 0.0275(18) -0.0006(13) -0.0022(13) -0.0004(12)
C4 0.0249(17) 0.0247(16) 0.0281(19) -0.0041(14) -0.0006(14) -0.0037(13)
C62 0.0289(18) 0.0166(15) 0.039(2) -0.0047(14) -0.0113(16) 0.0028(13)
C65 0.0275(17) 0.0226(16) 0.0289(19) -0.0058(14) 0.0020(14) 0.0049(13)
C93 0.0245(17) 0.0229(16) 0.038(2) -0.0010(15) 0.0021(15) 0.0020(13)
C16 0.0235(17) 0.037(2) 0.036(2) -0.0097(16) 0.0041(16) -0.0089(15)
C23 0.0192(15) 0.0181(14) 0.0279(18) -0.0036(13) 0.0001(13) 0.0004(11)
C66 0.0258(17) 0.0328(18) 0.037(2) -0.0042(16) -0.0024(16) 0.0121(14)
C43 0.0214(17) 0.0347(19) 0.039(2) -0.0055(16) -0.0024(15) -0.0034(14)
C68 0.0272(16) 0.0287(16) 0.025(2) -0.0057(13) 0.0019(14) -0.0002(13)
C1 0.0218(16) 0.0261(16) 0.032(2) 0.0012(14) 0.0003(14) 0.0003(13)
C53 0.0228(16) 0.0233(16) 0.032(2) -0.0001(14) -0.0010(14) 0.0018(12)
C63 0.0215(15) 0.0179(15) 0.0287(19) -0.0054(13) -0.0043(14) 0.0018(12)
C11 0.0187(15) 0.0249(15) 0.0189(16) -0.0015(13) 0.0014(12) -0.0069(12)
C52 0.0217(15) 0.0164(14) 0.0263(18) -0.0049(12) 0.0008(13) -0.0004(12)
C24 0.0193(14) 0.0214(15) 0.027(2) 0.0011(12) 0.0034(13) -0.0031(12)
C86 0.0231(17) 0.0298(18) 0.056(3) -0.0014(17) -0.0009(17) 0.0059(14)
C50 0.0298(18) 0.0175(15) 0.037(2) -0.0090(14) -0.0080(16) -0.0001(13)
C30 0.0227(16) 0.0290(17) 0.0261(19) -0.0034(14) -0.0018(14) 0.0031(13)
C80 0.0308(16) 0.0251(15) 0.0265(17) -0.0031(16) -0.0010(16) -0.0050(12)
C76 0.0207(16) 0.0224(15) 0.0267(18) 0.0009(13) 0.0010(13) -0.0005(12)
C32 0.0258(16) 0.0218(15) 0.0246(18) -0.0044(13) -0.0017(14) 0.0010(13)
C12 0.0235(16) 0.0291(17) 0.030(2) -0.0086(15) 0.0056(15) -0.0047(13)
C44 0.0244(17) 0.0303(19) 0.047(2) -0.0078(17) -0.0023(16) 0.0039(14)
C14 0.0306(19) 0.048(2) 0.028(2) -0.0098(17) -0.0001(15) -0.0155(16)
C89 0.0302(18) 0.0234(16) 0.031(2) -0.0035(14) -0.0080(15) -0.0031(13)
C56 0.0195(16) 0.0341(19) 0.037(2) -0.0004(15) -0.0011(15) 0.0010(13)
C39 0.0290(17) 0.0219(15) 0.0250(18) 0.0023(13) -0.0018(14) 0.0059(13)
C2 0.0308(18) 0.0248(17) 0.038(2) -0.0035(15) 0.0059(16) 0.0053(14)
C40 0.0224(16) 0.0278(17) 0.0245(18) -0.0005(14) 0.0001(13) 0.0036(13)
C51 0.047(2) 0.0170(16) 0.038(2) 0.0034(15) -0.0070(18) -0.0024(15)
C70 0.0196(15) 0.0214(15) 0.0267(18) 0.0002(13) -0.0006(13) 0.0017(12)
C82 0.0230(16) 0.0157(14) 0.035(2) 0.0017(13) 0.0047(14) -0.0004(12)
C55 0.0208(16) 0.0289(17) 0.043(2) -0.0016(16) 0.0093(15) 0.0001(13)
C85 0.0253(18) 0.0273(18) 0.064(3) -0.0025(18) 0.0173(19) -0.0017(14)
C79 0.0311(17) 0.0373(18) 0.0313(19) 0.0016(18) -0.0065(18) 0.0045(14)
C15 0.0204(16) 0.041(2) 0.028(2) 0.0027(16) -0.0009(14) -0.0067(14)
C28 0.0339(19) 0.0287(17) 0.0271(19) 0.0083(14) 0.0046(15) 0.0011(14)
C71 0.0301(18) 0.0249(17) 0.030(2) 0.0023(14) -0.0017(15) -0.0038(13)
C27 0.0232(16) 0.0265(16) 0.0271(19) 0.0002(14) 0.0038(14) 0.0012(13)
C41 0.0226(16) 0.0221(16) 0.034(2) -0.0010(14) 0.0014(15) -0.0038(13)
C61 0.0391(19) 0.0192(15) 0.030(2) 0.0041(14) -0.0060(16) -0.0063(14)
C83 0.0300(18) 0.0231(16) 0.036(2) 0.0041(14) 0.0079(15) 0.0004(14)
C92 0.0239(17) 0.0276(17) 0.037(2) -0.0094(15) 0.0045(15) -0.0024(14)
C67 0.0274(18) 0.040(2) 0.029(2) -0.0035(15) -0.0068(15) 0.0054(15)
C91 0.0304(19) 0.043(2) 0.033(2) -0.0062(17) 0.0055(16) -0.0157(16)
C84 0.0321(19) 0.0324(19) 0.043(2) 0.0024(17) 0.0158(17) -0.0011(15)
C94 0.042(2) 0.0198(16) 0.0229(18) 0.0007(14) 0.0007(15) -0.0040(14)
C90 0.040(2) 0.0323(19) 0.029(2) 0.0032(15) -0.0065(16) -0.0163(16)
C78 0.048(2) 0.037(2) 0.044(3) -0.0100(18) -0.0132(19) 0.0205(18)
C17 0.036(2) 0.036(2) 0.042(2) -0.0054(18) 0.0137(18) -0.0147(17)
C81 0.0281(16) 0.0190(15) 0.0279(18) -0.0017(13) 0.0017(14) 0.0004(13)
C18 0.048(2) 0.0266(18) 0.032(2) 0.0037(15) 0.0121(18) -0.0053(16)
C46 0.0195(17) 0.045(2) 0.070(3) 0.008(2) -0.0039(19) 0.0004(16)
C72 0.043(2) 0.042(2) 0.025(2) -0.0051(16) -0.0030(17) -0.0058(17)
B1 0.0184(16) 0.0168(16) 0.0232(19) -0.0020(13) -0.0004(14) 0.0014(13)
C45 0.0295(19) 0.0325(19) 0.048(3) 0.0033(17) -0.0046(17) 0.0096(15)
B2 0.0217(17) 0.0181(16) 0.026(2) 0.0004(14) 0.0018(14) 0.0024(13)
C77 0.044(2) 0.0300(18) 0.039(2) -0.0109(16) -0.0108(18) 0.0134(16)
C73 0.040(2) 0.033(2) 0.045(2) -0.0137(17) -0.0062(18) -0.0044(16)
C75 0.046(2) 0.0261(18) 0.031(2) -0.0001(15) 0.0022(17) -0.0075(15)
C74 0.055(2) 0.0231(17) 0.043(2) -0.0011(16) 0.002(2) -0.0079(17)

loop_
_atom_type_symbol
_atom_type_description
_atom_type_scat_dispersion_real
_atom_type_scat_dispersion_imag
_atom_type_scat_source
C C 0.0033 0.0016 'International Tables Vol C Tables 4.2.6.8 and 6.1.1.4'
H H 0.0000 0.0000 'International Tables Vol C Tables 4.2.6.8 and 6.1.1.4'
B B 0.0013 0.0007 'International Tables Vol C Tables 4.2.6.8 and 6.1.1.4'
Co Co 0.3494 0.9721 'International Tables Vol C Tables 4.2.6.8 and 6.1.1.4'
N N 0.0061 0.0033 'International Tables Vol C Tables 4.2.6.8 and 6.1.1.4'

loop_
_geom_angle_atom_site_label_1
_geom_angle_atom_site_label_2
_geom_angle_atom_site_label_3
_geom_angle
_geom_angle_site_symmetry_1
_geom_angle_site_symmetry_3
_geom_angle_publ_flag
N2 Co1 N3 80.64(11) . . ?
N2 Co1 N6 97.55(11) . . ?
N2 Co1 N1 81.07(11) . . ?
N2 Co1 N5 177.33(12) . . ?
N2 Co1 N4 102.22(11) . . ?
N3 Co1 N6 91.99(11) . . ?
N3 Co1 N4 91.55(11) . . ?
N6 Co1 N4 160.23(10) . . ?
N1 Co1 N3 161.70(10) . . ?
N1 Co1 N6 90.40(11) . . ?
N1 Co1 N4 92.31(11) . . ?
N5 Co1 N3 101.29(11) . . ?
N5 Co1 N6 80.60(11) . . ?
N5 Co1 N1 96.99(10) . . ?
N5 Co1 N4 79.63(11) . . ?
C59 C58 C63 114.4(3) . . ?
C59 C58 B1 121.8(3) . . ?
C63 C58 B1 123.4(3) . . ?
C49 C48 H48 118.8 . . ?
C47 C48 H48 118.8 . . ?
C47 C48 C49 122.5(3) . . ?
C6 N2 Co1 119.5(2) . . ?
C6 N2 C10 120.5(3) . . ?
C10 N2 Co1 120.0(2) . . ?
C11 N3 Co1 112.9(2) . . ?
C15 N3 Co1 128.5(2) . . ?
C15 N3 C11 118.4(3) . . ?
C26 N6 Co1 112.5(2) . . ?
C30 N6 Co1 129.2(2) . . ?
C30 N6 C26 118.2(3) . . ?
C5 N1 Co1 112.9(2) . . ?
C1 N1 Co1 128.7(2) . . ?
C1 N1 C5 118.3(3) . . ?
C25 N5 Co1 119.2(2) . . ?
C21 N5 Co1 120.8(2) . . ?
C21 N5 C25 119.9(3) . . ?
C20 N4 Co1 112.8(2) . . ?
C16 N4 Co1 128.6(2) . . ?
C16 N4 C20 118.5(3) . . ?
C40 N8 C46 120.5(3) . . ?
C40 N8 C45 120.8(3) . . ?
C45 N8 C46 118.6(3) . . ?
C34 N7 C43 120.3(3) . . ?
C34 N7 C44 120.3(3) . . ?
C43 N7 C44 118.2(3) . . ?
C48 C49 H49 119.9 . . ?
C50 C49 C48 120.2(3) . . ?
C50 C49 H49 119.9 . . ?
N5 C25 C26 113.6(3) . . ?
N5 C25 C24 121.0(3) . . ?
C24 C25 C26 125.4(3) . . ?
N6 C26 C25 113.9(3) . . ?
N6 C26 C27 122.0(3) . . ?
C27 C26 C25 124.1(3) . . ?
N1 C5 C6 113.5(3) . . ?
N1 C5 C4 122.1(3) . . ?
C4 C5 C6 124.5(3) . . ?
N2 C6 C5 112.9(3) . . ?
N2 C6 C7 120.7(3) . . ?
C7 C6 C5 126.4(3) . . ?
C48 C47 C94 115.0(3) . . ?
C48 C47 B1 124.9(3) . . ?
C94 C47 B1 120.0(3) . . ?
C34 C35 H35 119.7 . . ?
C36 C35 H35 119.7 . . ?
C36 C35 C34 120.6(3) . . ?
C88 C87 C92 114.6(3) . . ?
C88 C87 B2 124.0(3) . . ?
C92 C87 B2 121.2(3) . . ?
C58 C59 H59 118.4 . . ?
C60 C59 C58 123.3(3) . . ?
C60 C59 H59 118.4 . . ?
C4 C3 H3 120.2 . . ?
C2 C3 H3 120.2 . . ?
C2 C3 C4 119.6(3) . . ?
C64 C69 H69 118.3 . . ?
C68 C69 H69 118.3 . . ?
C68 C69 C64 123.5(3) . . ?
C69 C64 C65 114.8(3) . . ?
C69 C64 B1 120.5(3) . . ?
C65 C64 B1 124.7(3) . . ?
C37 C38 H38 119.2 . . ?
C39 C38 H38 119.2 . . ?
C39 C38 C37 121.6(3) . . ?
N7 C34 C35 120.1(3) . . ?
N7 C34 C33 122.3(3) . . ?
C33 C34 C35 117.6(3) . . ?
N4 C20 C21 113.9(3) . . ?
N4 C20 C19 121.6(3) . . ?
C19 C20 C21 124.5(3) . . ?
C36 C31 C8 121.5(3) . . ?
C36 C31 C32 116.5(3) . . ?
C32 C31 C8 122.0(3) . . ?
C52 C57 H57 118.5 . . ?
C56 C57 H57 118.5 . . ?
C56 C57 C52 122.9(3) . . ?
N2 C10 C9 121.1(3) . . ?
N2 C10 C11 112.6(3) . . ?
C9 C10 C11 126.3(3) . . ?
C35 C36 C31 122.0(3) . . ?
C35 C36 H36 119.0 . . ?
C31 C36 H36 119.0 . . ?
C12 C13 H13 120.1 . . ?
C14 C13 H13 120.1 . . ?
C14 C13 C12 119.8(3) . . ?
C10 C9 H9 120.0 . . ?
C10 C9 C8 119.9(3) . . ?
C8 C9 H9 120.0 . . ?
C59 C60 H60 120.0 . . ?
C61 C60 C59 120.1(3) . . ?
C61 C60 H60 120.0 . . ?
N5 C21 C20 112.6(3) . . ?
N5 C21 C22 121.4(3) . . ?
C22 C21 C20 126.1(3) . . ?
C30 C29 H29 120.6 . . ?
C30 C29 C28 118.7(3) . . ?
C28 C29 H29 120.6 . . ?
C38 C37 C42 117.5(3) . . ?
C38 C37 C23 122.5(3) . . ?
C42 C37 C23 120.0(3) . . ?
C21 C22 H22 120.0 . . ?
C21 C22 C23 119.9(3) . . ?
C23 C22 H22 120.0 . . ?
C9 C8 C31 121.0(3) . . ?
C7 C8 C31 121.3(3) . . ?
C7 C8 C9 117.7(3) . . ?
C53 C54 H54 120.0 . . ?
C55 C54 H54 120.0 . . ?
C55 C54 C53 120.1(3) . . ?
C6 C7 C8 120.1(3) . . ?
C6 C7 H7 120.0 . . ?
C8 C7 H7 120.0 . . ?
C37 C42 H42 119.1 . . ?
C41 C42 C37 121.7(3) . . ?
C41 C42 H42 119.1 . . ?
C20 C19 H19 120.6 . . ?
C18 C19 C20 118.8(3) . . ?
C18 C19 H19 120.6 . . ?
C34 C33 H33 119.6 . . ?
C32 C33 C34 120.8(3) . . ?
C32 C33 H33 119.6 . . ?
C87 C88 H88 118.6 . . ?
C89 C88 C87 122.8(3) . . ?
C89 C88 H88 118.6 . . ?
C5 C4 C3 118.5(3) . . ?
C5 C4 H4 120.8 . . ?
C3 C4 H4 120.8 . . ?
C63 C62 H62 119.6 . . ?
C61 C62 H62 119.6 . . ?
C61 C62 C63 120.8(3) . . ?
C64 C65 H65 118.7 . . ?
C66 C65 C64 122.6(3) . . ?
C66 C65 H65 118.7 . . ?
C86 C93 H93 118.8 . . ?
C86 C93 C82 122.5(4) . . ?
C82 C93 H93 118.8 . . ?
N4 C16 H16 118.4 . . ?
N4 C16 C17 123.2(4) . . ?
C17 C16 H16 118.4 . . ?
C22 C23 C37 122.3(3) . . ?
C24 C23 C37 120.3(3) . . ?
C24 C23 C22 117.4(3) . . ?
C65 C66 H66 119.7 . . ?
C67 C66 C65 120.5(3) . . ?
C67 C66 H66 119.7 . . ?
N7 C43 H43A 109.5 . . ?
N7 C43 H43B 109.5 . . ?
N7 C43 H43C 109.5 . . ?
H43A C43 H43B 109.5 . . ?
H43A C43 H43C 109.5 . . ?
H43B C43 H43C 109.5 . . ?
C69 C68 H68 120.1 . . ?
C67 C68 C69 119.7(3) . . ?
C67 C68 H68 120.1 . . ?
N1 C1 H1 118.7 . . ?
N1 C1 C2 122.6(3) . . ?
C2 C1 H1 118.7 . . ?
C54 C53 H53 118.7 . . ?
C54 C53 C52 122.6(3) . . ?
C52 C53 H53 118.7 . . ?
C58 C63 H63 118.7 . . ?
C62 C63 C58 122.7(3) . . ?
C62 C63 H63 118.7 . . ?
N3 C11 C10 113.5(3) . . ?
N3 C11 C12 122.1(3) . . ?
C12 C11 C10 124.4(3) . . ?
C57 C52 B1 120.2(3) . . ?
C53 C52 C57 115.3(3) . . ?
C53 C52 B1 124.4(3) . . ?
C25 C24 C23 120.2(3) . . ?
C25 C24 H24 119.9 . . ?
C23 C24 H24 119.9 . . ?
C93 C86 H86 120.1 . . ?
C85 C86 C93 119.9(4) . . ?
C85 C86 H86 120.1 . . ?
C49 C50 H50 120.4 . . ?
C51 C50 C49 119.2(3) . . ?
C51 C50 H50 120.4 . . ?
N6 C30 C29 123.0(3) . . ?
N6 C30 H30 118.5 . . ?
C29 C30 H30 118.5 . . ?
C79 C80 H80 119.5 . . ?
C79 C80 C81 121.1(3) . . ?
C81 C80 H80 119.5 . . ?
C81 C76 B2 120.7(3) . . ?
C77 C76 C81 114.5(3) . . ?
C77 C76 B2 124.8(3) . . ?
C31 C32 H32 118.8 . . ?
C33 C32 C31 122.4(3) . . ?
C33 C32 H32 118.8 . . ?
C13 C12 H12 120.8 . . ?
C11 C12 C13 118.4(3) . . ?
C11 C12 H12 120.8 . . ?
N7 C44 H44A 109.5 . . ?
N7 C44 H44B 109.5 . . ?
N7 C44 H44C 109.5 . . ?
H44A C44 H44B 109.5 . . ?
H44A C44 H44C 109.5 . . ?
H44B C44 H44C 109.5 . . ?
C13 C14 H14 120.7 . . ?
C13 C14 C15 118.5(3) . . ?
C15 C14 H14 120.7 . . ?
C88 C89 H89 119.7 . . ?
C90 C89 C88 120.7(3) . . ?
C90 C89 H89 119.7 . . ?
C57 C56 H56 120.1 . . ?
C55 C56 C57 119.8(3) . . ?
C55 C56 H56 120.1 . . ?
C38 C39 H39 119.7 . . ?
C38 C39 C40 120.7(3) . . ?
C40 C39 H39 119.7 . . ?
C3 C2 H2 120.5 . . ?
C1 C2 C3 119.0(3) . . ?
C1 C2 H2 120.5 . . ?
N8 C40 C39 122.1(3) . . ?
N8 C40 C41 120.4(3) . . ?
C41 C40 C39 117.4(3) . . ?
C50 C51 H51 120.1 . . ?
C50 C51 C94 119.9(3) . . ?
C94 C51 H51 120.1 . . ?
C71 C70 B2 126.8(3) . . ?
C71 C70 C75 114.9(3) . . ?
C75 C70 B2 118.2(3) . . ?
C93 C82 B2 118.1(3) . . ?
C83 C82 C93 115.7(3) . . ?
C83 C82 B2 126.1(3) . . ?
C54 C55 H55 120.4 . . ?
C56 C55 C54 119.3(3) . . ?
C56 C55 H55 120.4 . . ?
C86 C85 H85 120.1 . . ?
C86 C85 C84 119.8(3) . . ?
C84 C85 H85 120.1 . . ?
C80 C79 H79 121.2 . . ?
C78 C79 C80 117.6(4) . . ?
C78 C79 H79 121.2 . . ?
N3 C15 C14 122.8(3) . . ?
N3 C15 H15 118.6 . . ?
C14 C15 H15 118.6 . . ?
C29 C28 H28 120.5 . . ?
C27 C28 C29 118.9(3) . . ?
C27 C28 H28 120.5 . . ?
C70 C71 H71 118.7 . . ?
C72 C71 C70 122.7(3) . . ?
C72 C71 H71 118.7 . . ?
C26 C27 C28 119.3(3) . . ?
C26 C27 H27 120.4 . . ?
C28 C27 H27 120.4 . . ?
C42 C41 C40 121.0(3) . . ?
C42 C41 H41 119.5 . . ?
C40 C41 H41 119.5 . . ?
C60 C61 H61 120.6 . . ?
C62 C61 C60 118.7(3) . . ?
C62 C61 H61 120.6 . . ?
C82 C83 H83 118.9 . . ?
C82 C83 C84 122.2(4) . . ?
C84 C83 H83 118.9 . . ?
C87 C92 H92 118.3 . . ?
C91 C92 C87 123.3(3) . . ?
C91 C92 H92 118.3 . . ?
C66 C67 C68 118.9(3) . . ?
C66 C67 H67 120.6 . . ?
C68 C67 H67 120.6 . . ?
C92 C91 H91 119.8 . . ?
C92 C91 C90 120.3(3) . . ?
C90 C91 H91 119.8 . . ?
C85 C84 C83 119.9(4) . . ?
C85 C84 H84 120.0 . . ?
C83 C84 H84 120.0 . . ?
C47 C94 H94 118.3 . . ?
C51 C94 C47 123.3(3) . . ?
C51 C94 H94 118.3 . . ?
C89 C90 H90 120.9 . . ?
C91 C90 C89 118.2(3) . . ?
C91 C90 H90 120.9 . . ?
C79 C78 H78 119.4 . . ?
C79 C78 C77 121.1(3) . . ?
C77 C78 H78 119.4 . . ?
C16 C17 H17 120.9 . . ?
C16 C17 C18 118.3(3) . . ?
C18 C17 H17 120.9 . . ?
C80 C81 C76 122.6(3) . . ?
C80 C81 H81 118.7 . . ?
C76 C81 H81 118.7 . . ?
C19 C18 C17 119.5(4) . . ?
C19 C18 H18 120.2 . . ?
C17 C18 H18 120.2 . . ?
N8 C46 H46A 109.5 . . ?
N8 C46 H46B 109.5 . . ?
N8 C46 H46C 109.5 . . ?
H46A C46 H46B 109.5 . . ?
H46A C46 H46C 109.5 . . ?
H46B C46 H46C 109.5 . . ?
C71 C72 H72 119.7 . . ?
C73 C72 C71 120.6(4) . . ?
C73 C72 H72 119.7 . . ?
C58 B1 C64 104.9(2) . . ?
C58 B1 C52 111.4(2) . . ?
C47 B1 C58 113.6(3) . . ?
C47 B1 C64 111.4(2) . . ?
C47 B1 C52 104.8(2) . . ?
C52 B1 C64 111.0(3) . . ?
N8 C45 H45A 109.5 . . ?
N8 C45 H45B 109.5 . . ?
N8 C45 H45C 109.5 . . ?
H45A C45 H45B 109.5 . . ?
H45A C45 H45C 109.5 . . ?
H45B C45 H45C 109.5 . . ?
C87 B2 C76 105.8(3) . . ?
C87 B2 C70 113.7(3) . . ?
C87 B2 C82 110.2(2) . . ?
C76 B2 C70 110.8(2) . . ?
C76 B2 C82 111.9(3) . . ?
C82 B2 C70 104.5(3) . . ?
C76 C77 H77 118.5 . . ?
C78 C77 C76 123.0(4) . . ?
C78 C77 H77 118.5 . . ?
C72 C73 H73 120.5 . . ?
C72 C73 C74 119.0(4) . . ?
C74 C73 H73 120.5 . . ?
C70 C75 H75 118.4 . . ?
C74 C75 C70 123.3(4) . . ?
C74 C75 H75 118.4 . . ?
C73 C74 H74 120.3 . . ?
C75 C74 C73 119.4(4) . . ?
C75 C74 H74 120.3 . . ?

loop_
_geom_bond_atom_site_label_1
_geom_bond_atom_site_label_2
_geom_bond_distance
_geom_bond_site_symmetry_2
_geom_bond_publ_flag
Co1 N2 1.872(3) . ?
Co1 N3 2.046(3) . ?
Co1 N6 2.072(3) . ?
Co1 N1 2.037(3) . ?
Co1 N5 1.887(3) . ?
Co1 N4 2.093(3) . ?
C58 C59 1.407(5) . ?
C58 C63 1.412(4) . ?
C58 B1 1.641(5) . ?
C48 H48 0.9300 . ?
C48 C49 1.398(4) . ?
C48 C47 1.396(5) . ?
N2 C6 1.349(4) . ?
N2 C10 1.351(4) . ?
N3 C11 1.364(4) . ?
N3 C15 1.331(4) . ?
N6 C26 1.356(4) . ?
N6 C30 1.338(4) . ?
N1 C5 1.361(4) . ?
N1 C1 1.339(4) . ?
N5 C25 1.354(4) . ?
N5 C21 1.352(4) . ?
N4 C20 1.354(4) . ?
N4 C16 1.342(4) . ?
N8 C40 1.374(4) . ?
N8 C46 1.449(5) . ?
N8 C45 1.443(4) . ?
N7 C34 1.380(4) . ?
N7 C43 1.441(4) . ?
N7 C44 1.452(4) . ?
C49 H49 0.9300 . ?
C49 C50 1.378(5) . ?
C25 C26 1.472(4) . ?
C25 C24 1.385(4) . ?
C26 C27 1.385(5) . ?
C5 C6 1.475(4) . ?
C5 C4 1.382(5) . ?
C6 C7 1.388(4) . ?
C47 C94 1.400(4) . ?
C47 B1 1.637(4) . ?
C35 H35 0.9300 . ?
C35 C34 1.409(4) . ?
C35 C36 1.382(4) . ?
C87 C88 1.396(4) . ?
C87 C92 1.406(5) . ?
C87 B2 1.637(5) . ?
C59 H59 0.9300 . ?
C59 C60 1.387(4) . ?
C3 H3 0.9300 . ?
C3 C4 1.385(5) . ?
C3 C2 1.378(5) . ?
C69 H69 0.9300 . ?
C69 C64 1.399(4) . ?
C69 C68 1.386(5) . ?
C64 C65 1.399(4) . ?
C64 B1 1.647(5) . ?
C38 H38 0.9300 . ?
C38 C37 1.392(4) . ?
C38 C39 1.386(4) . ?
C34 C33 1.399(4) . ?
C20 C21 1.483(4) . ?
C20 C19 1.388(5) . ?
C31 C36 1.399(4) . ?
C31 C8 1.470(4) . ?
C31 C32 1.399(4) . ?
C57 H57 0.9300 . ?
C57 C52 1.406(5) . ?
C57 C56 1.388(5) . ?
C10 C9 1.379(4) . ?
C10 C11 1.472(4) . ?
C36 H36 0.9300 . ?
C13 H13 0.9300 . ?
C13 C12 1.392(5) . ?
C13 C14 1.375(5) . ?
C9 H9 0.9300 . ?
C9 C8 1.404(4) . ?
C60 H60 0.9300 . ?
C60 C61 1.385(5) . ?
C21 C22 1.378(4) . ?
C29 H29 0.9300 . ?
C29 C30 1.385(5) . ?
C29 C28 1.387(5) . ?
C37 C42 1.397(4) . ?
C37 C23 1.476(4) . ?
C22 H22 0.9300 . ?
C22 C23 1.406(4) . ?
C8 C7 1.399(4) . ?
C54 H54 0.9300 . ?
C54 C53 1.392(5) . ?
C54 C55 1.386(5) . ?
C7 H7 0.9300 . ?
C42 H42 0.9300 . ?
C42 C41 1.375(4) . ?
C19 H19 0.9300 . ?
C19 C18 1.387(5) . ?
C33 H33 0.9300 . ?
C33 C32 1.375(4) . ?
C88 H88 0.9300 . ?
C88 C89 1.391(5) . ?
C4 H4 0.9300 . ?
C62 H62 0.9300 . ?
C62 C63 1.384(5) . ?
C62 C61 1.380(5) . ?
C65 H65 0.9300 . ?
C65 C66 1.391(5) . ?
C93 H93 0.9300 . ?
C93 C86 1.393(5) . ?
C93 C82 1.408(5) . ?
C16 H16 0.9300 . ?
C16 C17 1.374(6) . ?
C23 C24 1.399(4) . ?
C66 H66 0.9300 . ?
C66 C67 1.377(5) . ?
C43 H43A 0.9600 . ?
C43 H43B 0.9600 . ?
C43 H43C 0.9600 . ?
C68 H68 0.9300 . ?
C68 C67 1.386(5) . ?
C1 H1 0.9300 . ?
C1 C2 1.377(5) . ?
C53 H53 0.9300 . ?
C53 C52 1.398(5) . ?
C63 H63 0.9300 . ?
C11 C12 1.373(5) . ?
C52 B1 1.643(5) . ?
C24 H24 0.9300 . ?
C86 H86 0.9300 . ?
C86 C85 1.374(6) . ?
C50 H50 0.9300 . ?
C50 C51 1.377(6) . ?
C30 H30 0.9300 . ?
C80 H80 0.9300 . ?
C80 C79 1.380(4) . ?
C80 C81 1.382(5) . ?
C76 C81 1.406(5) . ?
C76 B2 1.644(5) . ?
C76 C77 1.392(5) . ?
C32 H32 0.9300 . ?
C12 H12 0.9300 . ?
C44 H44A 0.9600 . ?
C44 H44B 0.9600 . ?
C44 H44C 0.9600 . ?
C14 H14 0.9300 . ?
C14 C15 1.383(5) . ?
C89 H89 0.9300 . ?
C89 C90 1.385(5) . ?
C56 H56 0.9300 . ?
C56 C55 1.382(6) . ?
C39 H39 0.9300 . ?
C39 C40 1.407(5) . ?
C2 H2 0.9300 . ?
C40 C41 1.406(5) . ?
C51 H51 0.9300 . ?
C51 C94 1.386(5) . ?
C70 C71 1.395(5) . ?
C70 B2 1.649(5) . ?
C70 C75 1.401(5) . ?
C82 C83 1.395(5) . ?
C82 B2 1.647(5) . ?
C55 H55 0.9300 . ?
C85 H85 0.9300 . ?
C85 C84 1.382(6) . ?
C79 H79 0.9300 . ?
C79 C78 1.373(6) . ?
C15 H15 0.9300 . ?
C28 H28 0.9300 . ?
C28 C27 1.385(5) . ?
C71 H71 0.9300 . ?
C71 C72 1.391(5) . ?
C27 H27 0.9300 . ?
C41 H41 0.9300 . ?
C61 H61 0.9300 . ?
C83 H83 0.9300 . ?
C83 C84 1.401(5) . ?
C92 H92 0.9300 . ?
C92 C91 1.382(5) . ?
C67 H67 0.9300 . ?
C91 H91 0.9300 . ?
C91 C90 1.384(5) . ?
C84 H84 0.9300 . ?
C94 H94 0.9300 . ?
C90 H90 0.9300 . ?
C78 H78 0.9300 . ?
C78 C77 1.384(5) . ?
C17 H17 0.9300 . ?
C17 C18 1.388(6) . ?
C81 H81 0.9300 . ?
C18 H18 0.9300 . ?
C46 H46A 0.9600 . ?
C46 H46B 0.9600 . ?
C46 H46C 0.9600 . ?
C72 H72 0.9300 . ?
C72 C73 1.371(5) . ?
C45 H45A 0.9600 . ?
C45 H45B 0.9600 . ?
C45 H45C 0.9600 . ?
C77 H77 0.9300 . ?
C73 H73 0.9300 . ?
C73 C74 1.393(6) . ?
C75 H75 0.9300 . ?
C75 C74 1.389(5) . ?
C74 H74 0.9300 . ?

loop_
_geom_torsion_atom_site_label_1
_geom_torsion_atom_site_label_2
_geom_torsion_atom_site_label_3
_geom_torsion_atom_site_label_4
_geom_torsion
_geom_torsion_site_symmetry_1
_geom_torsion_site_symmetry_2
_geom_torsion_site_symmetry_3
_geom_torsion_site_symmetry_4
_geom_torsion_publ_flag
Co1 N2 C6 C5 2.8(4) . . . . ?
Co1 N2 C6 C7 -177.3(2) . . . . ?
Co1 N2 C10 C9 177.7(2) . . . . ?
Co1 N2 C10 C11 -1.2(4) . . . . ?
Co1 N3 C11 C10 -6.1(3) . . . . ?
Co1 N3 C11 C12 173.0(3) . . . . ?
Co1 N3 C15 C14 -172.6(3) . . . . ?
Co1 N6 C26 C25 4.3(3) . . . . ?
Co1 N6 C26 C27 -175.4(2) . . . . ?
Co1 N6 C30 C29 174.7(3) . . . . ?
Co1 N1 C5 C6 3.9(3) . . . . ?
Co1 N1 C5 C4 -175.2(3) . . . . ?
Co1 N1 C1 C2 174.7(3) . . . . ?
Co1 N5 C25 C26 -1.2(3) . . . . ?
Co1 N5 C25 C24 178.2(2) . . . . ?
Co1 N5 C21 C20 5.9(3) . . . . ?
Co1 N5 C21 C22 -174.9(2) . . . . ?
Co1 N4 C20 C21 3.8(3) . . . . ?
Co1 N4 C20 C19 -176.3(2) . . . . ?
Co1 N4 C16 C17 177.9(3) . . . . ?
C58 C59 C60 C61 0.6(5) . . . . ?
C48 C49 C50 C51 0.6(5) . . . . ?
C48 C47 C94 C51 -1.1(5) . . . . ?
C48 C47 B1 C58 14.4(4) . . . . ?
C48 C47 B1 C64 132.5(3) . . . . ?
C48 C47 B1 C52 -107.4(3) . . . . ?
N2 C6 C7 C8 -0.9(5) . . . . ?
N2 C10 C9 C8 0.1(5) . . . . ?
N2 C10 C11 N3 4.9(4) . . . . ?
N2 C10 C11 C12 -174.1(3) . . . . ?
N3 Co1 N2 C6 179.4(2) . . . . ?
N3 Co1 N2 C10 -1.7(2) . . . . ?
N3 Co1 N5 C25 92.9(2) . . . . ?
N3 Co1 N5 C21 -92.6(2) . . . . ?
N3 C11 C12 C13 1.4(5) . . . . ?
N6 Co1 N2 C6 -89.8(2) . . . . ?
N6 Co1 N2 C10 89.1(2) . . . . ?
N6 Co1 N5 C25 2.7(2) . . . . ?
N6 Co1 N5 C21 177.2(2) . . . . ?
N6 C26 C27 C28 0.0(5) . . . . ?
N1 Co1 N2 C6 -0.6(2) . . . . ?
N1 Co1 N2 C10 178.3(3) . . . . ?
N1 Co1 N5 C25 -86.5(2) . . . . ?
N1 Co1 N5 C21 88.0(2) . . . . ?
N1 C5 C6 N2 -4.3(4) . . . . ?
N1 C5 C6 C7 175.7(3) . . . . ?
N1 C5 C4 C3 -0.4(5) . . . . ?
N1 C1 C2 C3 0.0(6) . . . . ?
N5 C25 C26 N6 -2.3(4) . . . . ?
N5 C25 C26 C27 177.4(3) . . . . ?
N5 C25 C24 C23 -2.2(5) . . . . ?
N5 C21 C22 C23 -4.3(5) . . . . ?
N4 Co1 N2 C6 89.9(2) . . . . ?
N4 Co1 N2 C10 -91.2(2) . . . . ?
N4 Co1 N5 C25 -177.6(2) . . . . ?
N4 Co1 N5 C21 -3.1(2) . . . . ?
N4 C20 C21 N5 -6.1(4) . . . . ?
N4 C20 C21 C22 174.7(3) . . . . ?
N4 C20 C19 C18 -2.8(5) . . . . ?
N4 C16 C17 C18 -1.0(6) . . . . ?
N8 C40 C41 C42 -179.8(3) . . . . ?
N7 C34 C33 C32 178.1(3) . . . . ?
C49 C48 C47 C94 0.9(4) . . . . ?
C49 C48 C47 B1 176.7(3) . . . . ?
C49 C50 C51 C94 -0.9(5) . . . . ?
C25 N5 C21 C20 -179.6(3) . . . . ?
C25 N5 C21 C22 -0.4(4) . . . . ?
C25 C26 C27 C28 -179.6(3) . . . . ?
C26 N6 C30 C29 -1.0(5) . . . . ?
C26 C25 C24 C23 177.1(3) . . . . ?
C5 N1 C1 C2 -0.9(5) . . . . ?
C5 C6 C7 C8 179.0(3) . . . . ?
C6 N2 C10 C9 -3.4(5) . . . . ?
C6 N2 C10 C11 177.7(3) . . . . ?
C6 C5 C4 C3 -179.4(3) . . . . ?
C47 C48 C49 C50 -0.6(5) . . . . ?
C35 C34 C33 C32 -2.7(5) . . . . ?
C87 C88 C89 C90 -0.7(5) . . . . ?
C87 C92 C91 C90 0.0(6) . . . . ?
C59 C58 C63 C62 1.3(5) . . . . ?
C59 C58 B1 C47 46.8(4) . . . . ?
C59 C58 B1 C64 -75.0(3) . . . . ?
C59 C58 B1 C52 164.9(3) . . . . ?
C59 C60 C61 C62 -0.2(5) . . . . ?
C69 C64 C65 C66 -1.1(5) . . . . ?
C69 C64 B1 C58 -68.5(4) . . . . ?
C69 C64 B1 C47 168.3(3) . . . . ?
C69 C64 B1 C52 51.9(4) . . . . ?
C69 C68 C67 C66 -1.3(5) . . . . ?
C64 C69 C68 C67 0.5(5) . . . . ?
C64 C65 C66 C67 0.3(6) . . . . ?
C38 C37 C42 C41 -0.2(5) . . . . ?
C38 C37 C23 C22 -31.3(5) . . . . ?
C38 C37 C23 C24 149.8(3) . . . . ?
C38 C39 C40 N8 -180.0(3) . . . . ?
C38 C39 C40 C41 -0.6(5) . . . . ?
C34 C35 C36 C31 -0.2(5) . . . . ?
C34 C33 C32 C31 0.9(5) . . . . ?
C20 N4 C16 C17 0.5(5) . . . . ?
C20 C21 C22 C23 174.8(3) . . . . ?
C20 C19 C18 C17 2.3(5) . . . . ?
C31 C8 C7 C6 175.5(3) . . . . ?
C57 C52 B1 C58 -51.1(4) . . . . ?
C57 C52 B1 C47 72.2(3) . . . . ?
C57 C52 B1 C64 -167.5(3) . . . . ?
C57 C56 C55 C54 -0.1(5) . . . . ?
C10 N2 C6 C5 -176.1(3) . . . . ?
C10 N2 C6 C7 3.8(5) . . . . ?
C10 C9 C8 C31 -175.1(3) . . . . ?
C10 C9 C8 C7 2.7(5) . . . . ?
C10 C11 C12 C13 -179.6(3) . . . . ?
C36 C35 C34 N7 -178.4(3) . . . . ?
C36 C35 C34 C33 2.3(5) . . . . ?
C36 C31 C8 C9 -26.0(5) . . . . ?
C36 C31 C8 C7 156.2(3) . . . . ?
C36 C31 C32 C33 1.2(5) . . . . ?
C13 C14 C15 N3 -0.3(6) . . . . ?
C9 C10 C11 N3 -173.9(3) . . . . ?
C9 C10 C11 C12 7.1(5) . . . . ?
C9 C8 C7 C6 -2.3(5) . . . . ?
C21 N5 C25 C26 -175.7(3) . . . . ?
C21 N5 C25 C24 3.6(4) . . . . ?
C21 C20 C19 C18 177.0(3) . . . . ?
C21 C22 C23 C37 -173.5(3) . . . . ?
C21 C22 C23 C24 5.5(4) . . . . ?
C29 C28 C27 C26 -1.0(5) . . . . ?
C37 C38 C39 C40 0.0(5) . . . . ?
C37 C42 C41 C40 -0.4(5) . . . . ?
C37 C23 C24 C25 176.6(3) . . . . ?
C22 C23 C24 C25 -2.4(4) . . . . ?
C8 C31 C36 C35 176.7(3) . . . . ?
C8 C31 C32 C33 -177.0(3) . . . . ?
C54 C53 C52 C57 0.9(5) . . . . ?
C54 C53 C52 B1 176.5(3) . . . . ?
C42 C37 C23 C22 147.1(3) . . . . ?
C42 C37 C23 C24 -31.9(5) . . . . ?
C19 C20 C21 N5 174.0(3) . . . . ?
C19 C20 C21 C22 -5.1(5) . . . . ?
C88 C87 C92 C91 -1.8(5) . . . . ?
C88 C87 B2 C76 -100.0(3) . . . . ?
C88 C87 B2 C70 138.1(3) . . . . ?
C88 C87 B2 C82 21.2(4) . . . . ?
C88 C89 C90 C91 -1.2(5) . . . . ?
C4 C5 C6 N2 174.7(3) . . . . ?
C4 C5 C6 C7 -5.3(5) . . . . ?
C4 C3 C2 C1 0.6(6) . . . . ?
C65 C64 B1 C58 108.8(3) . . . . ?
C65 C64 B1 C47 -14.4(4) . . . . ?
C65 C64 B1 C52 -130.8(3) . . . . ?
C65 C66 C67 C68 0.9(6) . . . . ?
C93 C86 C85 C84 0.8(6) . . . . ?
C93 C82 C83 C84 -0.6(5) . . . . ?
C93 C82 B2 C87 67.0(4) . . . . ?
C93 C82 B2 C76 -175.5(3) . . . . ?
C93 C82 B2 C70 -55.5(4) . . . . ?
C16 N4 C20 C21 -178.5(3) . . . . ?
C16 N4 C20 C19 1.4(5) . . . . ?
C16 C17 C18 C19 -0.5(6) . . . . ?
C23 C37 C42 C41 -178.6(3) . . . . ?
C43 N7 C34 C35 -173.1(3) . . . . ?
C43 N7 C34 C33 6.1(5) . . . . ?
C68 C69 C64 C65 0.7(5) . . . . ?
C68 C69 C64 B1 178.2(3) . . . . ?
C1 N1 C5 C6 -179.9(3) . . . . ?
C1 N1 C5 C4 1.1(5) . . . . ?
C53 C54 C55 C56 0.1(5) . . . . ?
C53 C52 B1 C58 133.6(3) . . . . ?
C53 C52 B1 C47 -103.2(3) . . . . ?
C53 C52 B1 C64 17.1(4) . . . . ?
C63 C58 C59 C60 -1.1(5) . . . . ?
C63 C58 B1 C47 -140.3(3) . . . . ?
C63 C58 B1 C64 97.9(3) . . . . ?
C63 C58 B1 C52 -22.2(4) . . . . ?
C63 C62 C61 C60 0.4(5) . . . . ?
C11 N3 C15 C14 1.0(5) . . . . ?
C11 C10 C9 C8 178.8(3) . . . . ?
C52 C57 C56 C55 0.5(5) . . . . ?
C24 C25 C26 N6 178.4(3) . . . . ?
C24 C25 C26 C27 -1.9(5) . . . . ?
C86 C93 C82 C83 0.0(5) . . . . ?
C86 C93 C82 B2 178.1(3) . . . . ?
C86 C85 C84 C83 -1.4(6) . . . . ?
C50 C51 C94 C47 1.2(6) . . . . ?
C30 N6 C26 C25 -179.3(3) . . . . ?
C30 N6 C26 C27 0.9(4) . . . . ?
C30 C29 C28 C27 1.0(5) . . . . ?
C80 C79 C78 C77 -3.0(6) . . . . ?
C32 C31 C36 C35 -1.6(5) . . . . ?
C32 C31 C8 C9 152.1(3) . . . . ?
C32 C31 C8 C7 -25.6(5) . . . . ?
C12 C13 C14 C15 0.1(6) . . . . ?
C44 N7 C34 C35 19.3(5) . . . . ?
C44 N7 C34 C33 -161.5(4) . . . . ?
C14 C13 C12 C11 -0.6(6) . . . . ?
C56 C57 C52 C53 -0.9(5) . . . . ?
C56 C57 C52 B1 -176.7(3) . . . . ?
C39 C38 C37 C42 0.4(5) . . . . ?
C39 C38 C37 C23 178.8(3) . . . . ?
C39 C40 C41 C42 0.8(5) . . . . ?
C2 C3 C4 C5 -0.4(5) . . . . ?
C70 C71 C72 C73 -0.9(6) . . . . ?
C70 C75 C74 C73 -1.1(6) . . . . ?
C82 C93 C86 C85 -0.1(5) . . . . ?
C82 C83 C84 C85 1.3(5) . . . . ?
C55 C54 C53 C52 -0.5(5) . . . . ?
C79 C80 C81 C76 1.0(5) . . . . ?
C79 C78 C77 C76 0.5(7) . . . . ?
C15 N3 C11 C10 179.3(3) . . . . ?
C15 N3 C11 C12 -1.6(5) . . . . ?
C28 C29 C30 N6 0.0(5) . . . . ?
C71 C70 B2 C87 -7.2(5) . . . . ?
C71 C70 B2 C76 -126.3(3) . . . . ?
C71 C70 B2 C82 113.0(4) . . . . ?
C71 C70 C75 C74 2.6(5) . . . . ?
C71 C72 C73 C74 2.5(6) . . . . ?
C61 C62 C63 C58 -1.0(5) . . . . ?
C83 C82 B2 C87 -115.0(3) . . . . ?
C83 C82 B2 C76 2.4(4) . . . . ?
C83 C82 B2 C70 122.4(3) . . . . ?
C92 C87 C88 C89 2.1(5) . . . . ?
C92 C87 B2 C76 75.7(4) . . . . ?
C92 C87 B2 C70 -46.2(4) . . . . ?
C92 C87 B2 C82 -163.1(3) . . . . ?
C92 C91 C90 C89 1.5(6) . . . . ?
C94 C47 B1 C58 -169.9(3) . . . . ?
C94 C47 B1 C64 -51.8(4) . . . . ?
C94 C47 B1 C52 68.3(4) . . . . ?
C81 C80 C79 C78 2.3(5) . . . . ?
C81 C76 B2 C87 62.2(4) . . . . ?
C81 C76 B2 C70 -174.1(3) . . . . ?
C81 C76 B2 C82 -57.9(4) . . . . ?
C81 C76 C77 C78 2.7(6) . . . . ?
C46 N8 C40 C39 -178.2(4) . . . . ?
C46 N8 C40 C41 2.4(5) . . . . ?
C72 C73 C74 C75 -1.5(6) . . . . ?
B1 C58 C59 C60 172.5(3) . . . . ?
B1 C58 C63 C62 -172.1(3) . . . . ?
B1 C47 C94 C51 -177.2(3) . . . . ?
B1 C64 C65 C66 -178.5(3) . . . . ?
C45 N8 C40 C39 -1.3(5) . . . . ?
C45 N8 C40 C41 179.3(4) . . . . ?
B2 C87 C88 C89 178.1(3) . . . . ?
B2 C87 C92 C91 -177.9(3) . . . . ?
B2 C76 C81 C80 178.3(3) . . . . ?
B2 C76 C77 C78 -179.1(4) . . . . ?
B2 C70 C71 C72 -178.1(3) . . . . ?
B2 C70 C75 C74 179.5(3) . . . . ?
B2 C82 C83 C84 -178.6(3) . . . . ?
C77 C76 C81 C80 -3.4(5) . . . . ?
C77 C76 B2 C87 -115.9(4) . . . . ?
C77 C76 B2 C70 7.8(5) . . . . ?
C77 C76 B2 C82 124.0(4) . . . . ?
C75 C70 C71 C72 -1.5(5) . . . . ?
C75 C70 B2 C87 176.2(3) . . . . ?
C75 C70 B2 C76 57.2(4) . . . . ?
C75 C70 B2 C82 -63.6(4) . . . . ?
